data_7058465
loop_
_publ_author_name
'Nicolaou, Maria'
'Drouza, Chryssoula'
'Keramidas, Anastasios'

_publ_section_title
;
 Controlled One Pot Synthesis of Polyoxofluorovanadate Molecular Hybrids
 Exhibiting Peroxidase Like Activity
;
_journal_name_full 'New Journal of Chemistry'
_journal_paper_doi 10.1039/C9NJ01999E
_journal_year 2019
_chemical_formula_sum 'C32 H44 F2 N6 O39 V12'
_chemical_formula_weight 1786.01
_space_group_crystal_system triclinic
_space_group_IT_number 2
_space_group_name_Hall '-P 1'
_space_group_name_H-M_alt 'P -1'
_symmetry_space_group_name_Hall '-P 1'
_symmetry_space_group_name_H-M 'P -1'
_atom_sites_solution_hydrogens mixed
_audit_creation_method SHELXL-2014
_audit_update_record
;
2019-05-21 deposited with the CCDC.    2019-06-10 downloaded from the CCDC.
;
_cell_angle_alpha 81.597(3)
_cell_angle_beta 79.598(3)
_cell_angle_gamma 80.767(3)
_cell_formula_units_Z 2
_cell_length_a 11.0570(4)
_cell_length_b 15.2162(6)
_cell_length_c 17.6103(6)
_cell_measurement_reflns_used 10240
_cell_measurement_temperature 100(2)
_cell_measurement_theta_max 28.4600
_cell_measurement_theta_min 3.7890
_cell_volume 2855.38(19)
_computing_cell_refinement
;
'Fri Mar 17 03:17:34 2017'
;
_computing_data_collection
;
'Fri Mar 17 03:17:34 2017'
;
_computing_data_reduction
;
'Fri Mar 17 03:17:34 2017'
;
_computing_structure_refinement 'SHELXL-2014 (Sheldrick, 2014)'
_diffrn_ambient_temperature 100(2)
_diffrn_detector_area_resol_mean 10.4223
_diffrn_measured_fraction_theta_full 0.997
_diffrn_measured_fraction_theta_max 0.825
_diffrn_measurement_device_type 'SuperNova, Dual, Cu at zero, Atlas'
_diffrn_measurement_method '\w scans'
_diffrn_radiation_type MoK\a
_diffrn_radiation_wavelength 0.71073
_diffrn_reflns_av_R_equivalents 0.0398
_diffrn_reflns_av_unetI/netI 0.0622
_diffrn_reflns_Laue_measured_fraction_full 0.997
_diffrn_reflns_Laue_measured_fraction_max 0.825
_diffrn_reflns_limit_h_max 13
_diffrn_reflns_limit_h_min -14
_diffrn_reflns_limit_k_max 20
_diffrn_reflns_limit_k_min -19
_diffrn_reflns_limit_l_max 23
_diffrn_reflns_limit_l_min -20
_diffrn_reflns_number 24980
_diffrn_reflns_point_group_measured_fraction_full 0.997
_diffrn_reflns_point_group_measured_fraction_max 0.825
_diffrn_reflns_theta_full 25.242
_diffrn_reflns_theta_max 28.552
_diffrn_reflns_theta_min 3.333
_diffrn_source 'SuperNova (Mo) X-ray Source'
_exptl_absorpt_coefficient_mu 1.981
_exptl_absorpt_correction_T_max 1.00000
_exptl_absorpt_correction_T_min 0.90686
_exptl_absorpt_correction_type multi-scan
_exptl_absorpt_process_details
;
'CrysAlisPro, Agilent Technologies,
Version 1.171.37.35h (release 09-02-2015 CrysAlis171 .NET)
(compiled Feb  9 2015,16:26:32)
Empirical absorption correction using spherical harmonics,
 implemented in SCALE3 ABSPACK scaling algorithm.
;
_exptl_crystal_colour 'dark blue'
_exptl_crystal_density_diffrn 2.077
_exptl_crystal_description block
_exptl_crystal_F_000 1768
_exptl_crystal_size_max 0.400
_exptl_crystal_size_mid 0.065
_exptl_crystal_size_min 0.053
_refine_diff_density_max 2.095
_refine_diff_density_min -0.857
_refine_diff_density_rms 0.127
_refine_ls_extinction_method none
_refine_ls_goodness_of_fit_ref 1.044
_refine_ls_hydrogen_treatment mixed
_refine_ls_matrix_type full
_refine_ls_number_parameters 855
_refine_ls_number_reflns 12005
_refine_ls_number_restraints 0
_refine_ls_restrained_S_all 1.044
_refine_ls_R_factor_all 0.0695
_refine_ls_R_factor_gt 0.0498
_refine_ls_shift/su_max 0.001
_refine_ls_shift/su_mean 0.000
_refine_ls_structure_factor_coef Fsqd
_refine_ls_weighting_details 'w=1/[\s^2^(Fo^2^)+(0.0509P)^2^+8.5742P] where P=(Fo^2^+2Fc^2^)/3'
_refine_ls_weighting_scheme calc
_refine_ls_wR_factor_gt 0.1166
_refine_ls_wR_factor_ref 0.1252
_reflns_Friedel_coverage 0.000
_reflns_number_gt 9394
_reflns_number_total 12005
_reflns_threshold_expression 'I > 2\s(I)'
_cod_data_source_file c9nj01999e2.cif
_cod_data_source_block shelx_CCDC3
_cod_database_code 7058465
_shelx_space_group_comment
;
The symmetry employed for this shelxl refinement is uniquely defined
by the following loop, which should always be used as a source of
symmetry information in preference to the above space-group names.
They are only intended as comments.
;
_shelxl_version_number 2014-3

loop_
_space_group_symop_operation_xyz
'x, y, z'
'-x, -y, -z'

loop_
_atom_site_label
_atom_site_type_symbol
_atom_site_fract_x
_atom_site_fract_y
_atom_site_fract_z
_atom_site_U_iso_or_equiv
_atom_site_adp_type
_atom_site_occupancy
_atom_site_site_symmetry_order
_atom_site_calc_flag
_atom_site_refinement_flags_posn
_atom_site_refinement_flags_adp
_atom_site_refinement_flags_occupancy
V6 V 0.69557(7) 0.29535(5) 0.57226(4) 0.01361(17) Uani 1 1 d . . .
V26 V 1.06236(7) 0.01922(5) 0.78424(4) 0.01182(16) Uani 1 1 d . . .
V1 V 0.74516(7) 0.39862(5) 0.39688(4) 0.01420(17) Uani 1 1 d . . .
V2 V 0.50351(7) 0.45795(5) 0.32527(4) 0.01627(17) Uani 1 1 d . . .
V24 V 0.86747(7) -0.14158(5) 1.07674(4) 0.01391(17) Uani 1 1 d . . .
V25 V 0.80479(7) -0.02778(5) 0.92551(4) 0.01425(17) Uani 1 1 d . . .
V21 V 1.04053(7) -0.16725(5) 0.89645(4) 0.01447(17) Uani 1 1 d . . .
V23 V 1.26847(7) -0.04872(5) 0.89556(4) 0.01350(17) Uani 1 1 d . . .
V22 V 1.18184(7) -0.18449(5) 1.03665(4) 0.01618(18) Uani 1 1 d . . .
V3 V 0.49311(7) 0.29994(5) 0.46041(4) 0.01426(17) Uani 1 1 d . . .
V5 V 0.26047(7) 0.47981(5) 0.47433(4) 0.01385(17) Uani 1 1 d . . .
V4 V 0.37656(7) 0.37714(5) 0.61385(4) 0.01372(17) Uani 1 1 d . . .
F2 F 1.0876(2) -0.07396(15) 0.96529(13) 0.0133(5) Uani 1 1 d . . .
F1 F 0.5514(2) 0.43663(16) 0.44279(14) 0.0148(5) Uani 1 1 d . . .
O36 O 0.7506(3) -0.0381(2) 1.03545(17) 0.0151(6) Uani 1 1 d . . .
O14 O 0.2495(3) 0.47787(19) 0.59338(18) 0.0145(6) Uani 1 1 d . . .
O4 O 0.5309(3) 0.31106(19) 0.56877(17) 0.0145(6) Uani 1 1 d . . .
O34 O 0.8881(3) -0.1509(2) 0.96610(17) 0.0172(7) Uani 1 1 d . . .
O17 O 0.7471(3) 0.39538(19) 0.51442(18) 0.0150(6) Uani 1 1 d . . .
O43 O 1.0606(3) -0.0590(2) 0.70230(16) 0.0134(6) Uani 1 1 d . . .
O37 O 0.9531(3) -0.0458(2) 0.84865(17) 0.0142(6) Uani 1 1 d . . .
O26 O 0.7917(3) 0.0866(2) 0.91212(17) 0.0174(7) Uani 1 1 d . . .
O16 O 0.3447(3) 0.36510(19) 0.50829(18) 0.0149(6) Uani 1 1 d . . .
O41 O 0.6953(3) 0.1653(2) 0.58405(19) 0.0182(7) Uani 1 1 d . . .
O33 O 1.0139(3) -0.1907(2) 1.08939(17) 0.0174(7) Uani 1 1 d . . .
O44 O 1.1686(3) -0.1420(2) 0.61250(18) 0.0183(7) Uani 1 1 d . . .
O12 O 0.4795(3) 0.3333(2) 0.36453(18) 0.0179(7) Uani 1 1 d . . .
O8 O 0.6982(3) 0.3127(2) 0.65848(19) 0.0190(7) Uani 1 1 d . . .
O20 O 0.6810(3) 0.2819(2) 0.44248(17) 0.0151(6) Uani 1 1 d . . .
O23 O 1.3912(3) -0.0320(2) 0.83462(17) 0.0179(7) Uani 1 1 d . . .
O3 O 0.4644(3) 0.1989(2) 0.47375(19) 0.0202(7) Uani 1 1 d . . .
O21 O 1.0139(3) -0.2276(2) 0.83542(18) 0.0213(7) Uani 1 1 d . . .
O24 O 1.1443(3) 0.05502(19) 0.84967(16) 0.0135(6) Uani 1 1 d . . .
O40 O 1.1852(3) -0.11173(19) 0.83023(16) 0.0138(6) Uani 1 1 d . . .
O13 O 0.4436(3) 0.4277(2) 0.67354(18) 0.0171(7) Uani 1 1 d . . .
O28 O 0.9795(3) 0.1077(2) 0.75370(18) 0.0189(7) Uani 1 1 d . . .
O6 O 0.3387(3) 0.4868(2) 0.38150(18) 0.0167(7) Uani 1 1 d . . .
O1 O 0.8883(3) 0.3603(2) 0.37107(19) 0.0190(7) Uani 1 1 d . . .
O11 O 0.6837(3) 0.4110(2) 0.31260(18) 0.0188(7) Uani 1 1 d . . .
O2 O 0.4787(3) 0.4661(2) 0.23693(19) 0.0235(8) Uani 1 1 d . . .
O32 O 1.3156(3) -0.1441(2) 0.95415(17) 0.0179(7) Uani 1 1 d . . .
N2 N 1.2281(3) 0.0356(2) 0.7007(2) 0.0118(7) Uani 1 1 d . . .
O22 O 1.2581(3) -0.2708(2) 1.07877(18) 0.0249(8) Uani 1 1 d . . .
O42 O 0.7969(3) 0.0270(2) 0.57271(19) 0.0204(7) Uani 1 1 d . . .
O31 O 1.1287(3) -0.2411(2) 0.95501(17) 0.0196(7) Uani 1 1 d . . .
O25 O 0.7785(3) -0.2122(2) 1.12127(19) 0.0228(8) Uani 1 1 d . . .
O7 O 0.1228(3) 0.4645(2) 0.46766(19) 0.0188(7) Uani 1 1 d . . .
O5 O 0.3034(3) 0.3043(2) 0.67070(19) 0.0205(7) Uani 1 1 d . . .
N1 N 0.8895(3) 0.2404(2) 0.5486(2) 0.0135(8) Uani 1 1 d . . .
C38 C 1.1073(4) 0.2453(3) 0.5242(3) 0.0175(10) Uani 1 1 d . . .
H38 H 1.1729 0.2788 0.5158 0.021 Uiso 1 1 calc R U .
N5 N 0.8625(4) -0.1435(3) 0.7004(2) 0.0193(9) Uani 1 1 d . . .
C40 C 0.9114(4) 0.1507(3) 0.5527(2) 0.0134(9) Uani 1 1 d . . .
N4 N 0.8291(5) 0.4807(3) 0.7360(3) 0.0361(11) Uani 1 1 d . . .
C42 C 1.3063(4) 0.0955(3) 0.7004(2) 0.0156(9) Uani 1 1 d . . .
H42 H 1.2850 0.1383 0.7349 0.019 Uiso 1 1 calc R U .
O27 O 0.6942(3) -0.0525(2) 0.88803(18) 0.0239(8) Uani 1 1 d . . .
C44 C 1.0294(4) 0.4246(3) 0.6783(2) 0.0124(9) Uani 1 1 d . . .
H44 H 1.1042 0.4351 0.6470 0.015 Uiso 1 1 calc R U .
C45 C 1.1603(4) -0.0820(3) 0.6536(2) 0.0130(9) Uani 1 1 d . . .
C46 C 0.8118(4) 0.3942(3) 0.7691(3) 0.0202(10) Uani 1 1 d . . .
H46 H 0.7367 0.3837 0.7999 0.024 Uiso 1 1 calc R U .
C47 C 1.2597(4) -0.0258(3) 0.6505(2) 0.0123(9) Uani 1 1 d . . .
C48 C 1.0303(4) 0.1037(3) 0.5414(2) 0.0153(9) Uani 1 1 d . . .
H48 H 1.0433 0.0416 0.5433 0.018 Uiso 1 1 calc R U .
C49 C 0.9851(4) 0.2875(3) 0.5342(3) 0.0170(9) Uani 1 1 d . . .
H49 H 0.9695 0.3498 0.5307 0.020 Uiso 1 1 calc R U .
O1W O 0.6594(4) 0.2409(3) 0.2361(2) 0.0401(10) Uani 1 1 d . . .
C51 C 1.4178(4) 0.0940(3) 0.6495(3) 0.0194(10) Uani 1 1 d . . .
H51 H 1.4689 0.1373 0.6479 0.023 Uiso 1 1 calc R U .
C52 C 0.7957(4) 0.1071(3) 0.5710(3) 0.0157(9) Uani 1 1 d . . .
C53 C 1.1299(4) 0.1532(3) 0.5271(3) 0.0173(10) Uani 1 1 d . . .
H53 H 1.2110 0.1242 0.5195 0.021 Uiso 1 1 calc R U .
C54 C 0.6467(5) -0.1146(3) 0.7197(3) 0.0234(11) Uani 1 1 d . . .
H54 H 0.5734 -0.0781 0.7359 0.028 Uiso 1 1 calc R U .
C55 C 0.7522(5) -0.2481(3) 0.6697(3) 0.0289(12) Uani 1 1 d . . .
H55 H 0.7507 -0.3023 0.6516 0.035 Uiso 1 1 calc R U .
C56 C 1.4521(4) 0.0276(3) 0.6011(3) 0.0185(10) Uani 1 1 d . . .
H56 H 1.5288 0.0238 0.5689 0.022 Uiso 1 1 calc R U .
C57 C 1.0152(5) 0.3403(3) 0.7102(3) 0.0226(11) Uani 1 1 d . . .
H57 H 1.0794 0.2936 0.7010 0.027 Uiso 1 1 calc R U .
C58 C 0.9053(5) 0.3236(3) 0.7564(3) 0.0211(10) Uani 1 1 d . . .
H58 H 0.8941 0.2656 0.7788 0.025 Uiso 1 1 calc R U .
C59 C 0.7585(4) -0.0902(3) 0.7229(3) 0.0191(10) Uani 1 1 d . . .
H59 H 0.7622 -0.0363 0.7408 0.023 Uiso 1 1 calc R U .
C60 C 0.8629(5) -0.2215(3) 0.6743(3) 0.0268(12) Uani 1 1 d . . .
H60 H 0.9374 -0.2573 0.6593 0.032 Uiso 1 1 calc R U .
C90 C 0.6434(5) -0.1941(4) 0.6920(3) 0.0280(12) Uani 1 1 d . . .
H90 H 0.5677 -0.2111 0.6884 0.034 Uiso 1 1 calc R U .
C62 C 1.3716(4) -0.0336(3) 0.6007(3) 0.0164(9) Uani 1 1 d . . .
H62 H 1.3923 -0.0783 0.5679 0.020 Uiso 1 1 calc R U .
N6 N 0.4928(6) 0.2949(5) 0.8151(4) 0.0642(19) Uani 1 1 d . . .
C66 C 0.9406(5) 0.4933(4) 0.6898(3) 0.0256(11) Uani 1 1 d . . .
H66 H 0.9540 0.5506 0.6664 0.031 Uiso 1 1 calc R U .
C67 C 0.5306(7) 0.2122(6) 0.7960(5) 0.058(2) Uani 1 1 d . . .
H67 H 0.5590 0.2067 0.7436 0.069 Uiso 1 1 calc R U .
C70 C 0.5314(8) 0.1390(7) 0.8433(8) 0.088(3) Uani 1 1 d . . .
H70 H 0.5584 0.0843 0.8240 0.106 Uiso 1 1 calc R U .
C71 C 0.4976(8) 0.1405(7) 0.9125(8) 0.080(3) Uani 1 1 d . . .
H71 H 0.4985 0.0856 0.9437 0.096 Uiso 1 1 calc R U .
O5P O 0.7591(8) -0.2655(6) 0.8895(7) 0.056(4) Uani 0.597(18) 1 d . . P
C73 C 0.4627(7) 0.2071(6) 0.9443(4) 0.0467(17) Uani 1 1 d . . .
O10P O 0.7176(12) 0.3852(8) 0.1083(7) 0.077(5) Uiso 0.493(16) 1 d . . P
C75 C 0.437(2) 0.339(2) 0.8758(16) 0.035(11) Uiso 0.25(4) 1 d . . P
O4P O 0.7924(10) -0.3077(9) 0.9421(8) 0.038(5) Uani 0.403(18) 1 d . . P
O3P O 0.6850(17) 0.4413(11) -0.0110(9) 0.068(7) Uiso 0.35(2) 1 d . . P
O2P O 0.4219(16) 0.4272(11) 0.1044(9) 0.163(9) Uiso 0.66(3) 1 d . . P
O9P O 0.4893(6) 0.2532(5) 0.1273(4) 0.042(3) Uiso 0.638(16) 1 d . . P
O11P O 0.605(3) 0.4124(19) -0.0189(15) 0.203(12) Uiso 0.507(16) 1 d . . P
O7P O 0.4326(10) 0.2022(7) 0.1023(6) 0.052(4) Uiso 0.451(17) 1 d . . P
C75P C 0.4295(17) 0.2733(13) 0.9444(12) 0.044(8) Uiso 0.40(3) 1 d . . P
C75Q C 0.4551(11) 0.2952(12) 0.8927(8) 0.060(5) Uiso 0.80(5) 1 d . . P
H1A H 0.763(5) 0.542(4) 0.747(3) 0.021(13) Uiso 1 1 d . . .
H2A H 0.516(7) 0.345(5) 0.766(4) 0.06(2) Uiso 1 1 d . . .
H3A H 0.919(7) -0.129(5) 0.704(4) 0.04(2) Uiso 1 1 d . . .
N3 N 1.132(2) 0.4119(9) 0.8628(8) 0.036(6) Uiso 0.39(3) 1 d . . P
C1O C 1.1672(15) 0.4916(9) 0.8301(7) 0.109(4) Uiso 1 1 d . . .
C5O C 1.015(2) 0.4142(9) 0.9053(10) 0.030(6) Uiso 0.50(4) 1 d . . P
C2O C 1.1039(19) 0.5763(10) 0.8474(10) 0.039(6) Uiso 0.45(4) 1 d . . P
C3O C 0.995(2) 0.5735(10) 0.8868(9) 0.041(6) Uiso 0.55(6) 1 d . . P
C4O C 0.942(2) 0.4964(11) 0.9188(7) 0.033(6) Uiso 0.51(6) 1 d . . P
C3P C 1.072(2) 0.4142(8) 0.8760(9) 0.030(5) Uiso 0.52(5) 1 d . . P
N3P N 0.944(2) 0.5833(8) 0.8763(7) 0.051(5) Uiso 0.59(5) 1 d . . P
C2P C 0.888(3) 0.5152(13) 0.9230(8) 0.054(6) Uiso 0.56(5) 1 d . . P
C1P C 0.9563(18) 0.4301(9) 0.9237(8) 0.047(5) Uiso 0.62(4) 1 d . . P
C4P C 1.0544(17) 0.5701(8) 0.8284(9) 0.036(5) Uiso 0.50(4) 1 d . . P
C5P C 1.1104(19) 0.4847(12) 0.8278(10) 0.010 Uiso 0.234(14) 1 d . U P

loop_
_atom_site_aniso_label
_atom_site_aniso_U_11
_atom_site_aniso_U_22
_atom_site_aniso_U_33
_atom_site_aniso_U_23
_atom_site_aniso_U_13
_atom_site_aniso_U_12
V6 0.0074(4) 0.0096(3) 0.0233(4) -0.0044(3) -0.0006(3) 0.0005(3)
V26 0.0113(4) 0.0107(3) 0.0120(3) -0.0023(3) 0.0013(3) 0.0002(3)
V1 0.0087(4) 0.0097(4) 0.0235(4) -0.0059(3) 0.0009(3) 0.0005(3)
V2 0.0130(4) 0.0140(4) 0.0221(4) -0.0074(3) -0.0023(3) 0.0013(3)
V24 0.0151(4) 0.0114(4) 0.0140(4) -0.0028(3) 0.0027(3) -0.0025(3)
V25 0.0103(4) 0.0187(4) 0.0132(4) -0.0042(3) 0.0010(3) -0.0017(3)
V21 0.0169(4) 0.0110(4) 0.0137(4) -0.0027(3) 0.0028(3) -0.0015(3)
V23 0.0112(4) 0.0143(4) 0.0130(4) -0.0028(3) 0.0017(3) 0.0013(3)
V22 0.0171(4) 0.0133(4) 0.0138(4) 0.0004(3) 0.0011(3) 0.0049(3)
V3 0.0089(4) 0.0096(4) 0.0249(4) -0.0071(3) -0.0014(3) 0.0003(3)
V5 0.0079(4) 0.0094(3) 0.0247(4) -0.0054(3) -0.0019(3) -0.0001(3)
V4 0.0083(4) 0.0095(4) 0.0220(4) -0.0038(3) 0.0010(3) 0.0003(3)
F2 0.0137(13) 0.0107(12) 0.0137(12) -0.0016(10) -0.0001(10) 0.0013(10)
F1 0.0085(12) 0.0118(12) 0.0242(13) -0.0064(10) 0.0002(10) -0.0013(10)
O36 0.0150(16) 0.0170(16) 0.0131(15) -0.0053(12) 0.0006(12) -0.0018(13)
O14 0.0071(15) 0.0096(14) 0.0263(17) -0.0040(13) -0.0002(12) -0.0003(12)
O4 0.0088(15) 0.0119(15) 0.0228(16) -0.0048(13) -0.0017(12) -0.0003(12)
O34 0.0186(17) 0.0149(15) 0.0169(15) -0.0042(13) 0.0037(13) -0.0042(13)
O17 0.0107(15) 0.0081(14) 0.0259(17) -0.0045(13) -0.0030(12) 0.0020(12)
O43 0.0110(15) 0.0151(15) 0.0141(15) -0.0052(12) -0.0001(12) -0.0002(12)
O37 0.0110(15) 0.0139(15) 0.0161(15) -0.0014(12) 0.0010(12) -0.0013(12)
O26 0.0138(16) 0.0236(17) 0.0124(15) -0.0026(13) -0.0009(12) 0.0036(13)
O16 0.0082(15) 0.0079(14) 0.0286(17) -0.0048(13) -0.0028(12) 0.0008(12)
O41 0.0103(16) 0.0109(15) 0.0320(18) -0.0022(13) -0.0009(13) -0.0009(13)
O33 0.0221(17) 0.0133(15) 0.0142(15) -0.0032(12) 0.0028(13) -0.0003(13)
O44 0.0173(17) 0.0153(16) 0.0222(17) -0.0088(14) -0.0008(13) 0.0010(13)
O12 0.0139(16) 0.0143(16) 0.0276(17) -0.0080(13) -0.0053(13) -0.0012(13)
O8 0.0111(16) 0.0167(16) 0.0287(18) -0.0058(14) -0.0027(13) 0.0020(13)
O20 0.0098(15) 0.0121(15) 0.0227(16) -0.0045(13) -0.0004(12) -0.0001(12)
O23 0.0130(16) 0.0207(17) 0.0188(16) -0.0066(13) 0.0027(12) -0.0009(13)
O3 0.0166(17) 0.0132(16) 0.0316(18) -0.0110(14) -0.0009(14) -0.0006(13)
O21 0.0281(19) 0.0163(16) 0.0186(16) -0.0060(13) 0.0031(14) -0.0046(14)
O24 0.0130(15) 0.0125(15) 0.0138(15) -0.0022(12) 0.0001(12) -0.0006(12)
O40 0.0128(15) 0.0138(15) 0.0130(15) -0.0002(12) 0.0005(12) -0.0006(12)
O13 0.0106(16) 0.0141(15) 0.0252(17) -0.0049(13) -0.0001(13) 0.0016(13)
O28 0.0189(17) 0.0170(16) 0.0176(16) -0.0009(13) -0.0012(13) 0.0038(13)
O6 0.0142(16) 0.0114(15) 0.0243(17) -0.0054(13) -0.0029(13) 0.0013(13)
O1 0.0126(16) 0.0134(16) 0.0292(18) -0.0068(13) 0.0015(13) 0.0021(13)
O11 0.0152(17) 0.0162(16) 0.0244(17) -0.0078(13) -0.0018(13) 0.0033(13)
O2 0.0226(18) 0.0240(18) 0.0245(18) -0.0089(14) -0.0050(14) 0.0021(15)
O32 0.0159(17) 0.0197(17) 0.0154(15) -0.0042(13) 0.0004(12) 0.0040(13)
N2 0.0132(19) 0.0102(17) 0.0114(17) 0.0015(14) -0.0041(14) 0.0001(15)
O22 0.0257(19) 0.0232(18) 0.0180(17) 0.0028(14) 0.0027(14) 0.0084(15)
O42 0.0190(18) 0.0102(15) 0.0310(18) -0.0032(14) -0.0017(14) -0.0008(13)
O31 0.0269(19) 0.0121(15) 0.0160(16) -0.0033(13) 0.0036(13) 0.0025(14)
O25 0.0249(19) 0.0195(17) 0.0226(17) -0.0042(14) 0.0062(14) -0.0082(14)
O7 0.0082(15) 0.0146(16) 0.0346(19) -0.0065(14) -0.0044(13) -0.0003(12)
O5 0.0107(16) 0.0136(16) 0.0338(19) -0.0010(14) 0.0029(13) -0.0003(13)
N1 0.0111(18) 0.0116(18) 0.0175(18) -0.0013(15) -0.0019(14) -0.0013(15)
C38 0.009(2) 0.021(2) 0.024(2) -0.0017(19) -0.0022(18) -0.0050(18)
N5 0.014(2) 0.026(2) 0.020(2) 0.0004(17) -0.0034(16) -0.0083(18)
C40 0.015(2) 0.012(2) 0.013(2) -0.0001(17) -0.0017(16) 0.0007(17)
N4 0.030(3) 0.036(3) 0.040(3) 0.000(2) -0.007(2) -0.001(2)
C42 0.021(2) 0.011(2) 0.014(2) -0.0006(17) -0.0010(17) -0.0023(18)
O27 0.0172(18) 0.040(2) 0.0167(16) -0.0098(15) 0.0009(13) -0.0093(15)
C44 0.0024(19) 0.020(2) 0.012(2) 0.0004(17) 0.0035(15) -0.0026(17)
C45 0.014(2) 0.008(2) 0.015(2) 0.0018(17) -0.0029(17) 0.0022(17)
C46 0.013(2) 0.026(3) 0.020(2) 0.000(2) 0.0016(18) -0.004(2)
C47 0.016(2) 0.009(2) 0.010(2) 0.0007(16) -0.0035(16) 0.0020(17)
C48 0.014(2) 0.012(2) 0.018(2) -0.0011(18) -0.0029(17) 0.0034(18)
C49 0.015(2) 0.012(2) 0.024(2) -0.0041(18) -0.0033(18) -0.0028(18)
O1W 0.042(3) 0.034(2) 0.041(2) -0.0189(18) 0.0052(19) 0.0049(19)
C51 0.021(2) 0.020(2) 0.018(2) 0.0042(19) -0.0031(19) -0.009(2)
C52 0.016(2) 0.012(2) 0.017(2) 0.0000(18) -0.0009(17) 0.0004(18)
C53 0.010(2) 0.020(2) 0.020(2) -0.0031(19) -0.0032(17) 0.0041(18)
C54 0.017(2) 0.030(3) 0.022(2) -0.005(2) -0.0012(19) 0.003(2)
C55 0.039(3) 0.020(3) 0.031(3) -0.011(2) -0.005(2) -0.009(2)
C56 0.013(2) 0.020(2) 0.019(2) 0.0025(19) 0.0026(17) 0.0007(19)
C57 0.018(2) 0.028(3) 0.021(2) -0.007(2) -0.0043(19) 0.003(2)
C58 0.023(3) 0.020(2) 0.020(2) -0.0011(19) -0.0042(19) -0.002(2)
C59 0.023(3) 0.015(2) 0.018(2) -0.0017(18) -0.0027(19) 0.001(2)
C60 0.024(3) 0.024(3) 0.028(3) -0.008(2) -0.001(2) 0.009(2)
C90 0.026(3) 0.038(3) 0.024(3) -0.007(2) -0.006(2) -0.010(2)
C62 0.014(2) 0.014(2) 0.018(2) -0.0020(18) 0.0023(17) 0.0024(18)
N6 0.049(4) 0.079(5) 0.061(4) 0.031(4) -0.018(3) -0.024(4)
C66 0.026(3) 0.028(3) 0.022(3) 0.005(2) -0.004(2) -0.007(2)
C67 0.048(5) 0.077(6) 0.055(4) -0.003(4) -0.004(3) -0.036(4)
C70 0.034(5) 0.091(8) 0.133(10) 0.009(7) -0.001(5) -0.029(4)
C71 0.038(5) 0.077(7) 0.134(9) 0.020(7) -0.055(6) -0.017(5)
O5P 0.048(5) 0.033(5) 0.087(9) -0.010(5) -0.004(5) -0.010(4)
C73 0.052(4) 0.055(5) 0.030(3) -0.001(3) 0.004(3) -0.012(4)
O4P 0.027(6) 0.044(8) 0.046(8) -0.017(6) 0.005(5) -0.017(5)

loop_
_atom_type_symbol
_atom_type_description
_atom_type_scat_dispersion_real
_atom_type_scat_dispersion_imag
_atom_type_scat_source
C C 0.0033 0.0016 'International Tables Vol C Tables 4.2.6.8 and 6.1.1.4'
H H 0.0000 0.0000 'International Tables Vol C Tables 4.2.6.8 and 6.1.1.4'
N N 0.0061 0.0033 'International Tables Vol C Tables 4.2.6.8 and 6.1.1.4'
O O 0.0106 0.0060 'International Tables Vol C Tables 4.2.6.8 and 6.1.1.4'
F F 0.0171 0.0103 'International Tables Vol C Tables 4.2.6.8 and 6.1.1.4'
V V 0.3005 0.5294 'International Tables Vol C Tables 4.2.6.8 and 6.1.1.4'

loop_
_geom_angle_atom_site_label_1
_geom_angle_atom_site_label_2
_geom_angle_atom_site_label_3
_geom_angle
_geom_angle_site_symmetry_1
_geom_angle_site_symmetry_3
O8 V6 O4 102.23(15) . .
O8 V6 O17 103.02(16) . .
O4 V6 O17 103.29(14) . .
O8 V6 O41 102.03(15) . .
O4 V6 O41 89.11(13) . .
O17 V6 O41 148.86(14) . .
O8 V6 N1 95.35(15) . .
O4 V6 N1 158.79(15) . .
O17 V6 N1 83.93(13) . .
O41 V6 N1 75.57(13) . .
O8 V6 O20 175.00(14) . .
O4 V6 O20 74.90(12) . .
O17 V6 O20 73.97(12) . .
O41 V6 O20 82.14(12) . .
N1 V6 O20 88.34(12) . .
O28 V26 O24 104.29(16) . .
O28 V26 O37 104.51(15) . .
O24 V26 O37 102.87(14) . .
O28 V26 O43 100.64(15) . .
O24 V26 O43 149.06(13) . .
O37 V26 O43 88.12(13) . .
O28 V26 N2 97.32(15) . .
O24 V26 N2 84.55(14) . .
O37 V26 N2 154.19(14) . .
O43 V26 N2 74.30(13) . .
O28 V26 O40 179.68(15) . .
O24 V26 O40 75.43(12) . .
O37 V26 O40 75.42(12) . .
O43 V26 O40 79.67(11) . .
N2 V26 O40 82.82(11) . .
O1 V1 O11 103.74(16) . .
O1 V1 O14 103.19(15) . 2_666
O11 V1 O14 100.20(15) . 2_666
O1 V1 O20 98.84(14) . .
O11 V1 O20 96.19(14) . .
O14 V1 O20 148.41(13) 2_666 .
O1 V1 O17 98.26(15) . .
O11 V1 O17 157.78(14) . .
O14 V1 O17 77.51(13) 2_666 .
O20 V1 O17 77.15(12) . .
O1 V1 F1 173.01(14) . .
O11 V1 F1 80.58(13) . .
O14 V1 F1 81.21(11) 2_666 .
O20 V1 F1 75.05(11) . .
O17 V1 F1 77.23(11) . .
O1 V1 V2 139.61(13) . .
O11 V1 V2 35.87(10) . .
O14 V1 V2 89.00(10) 2_666 .
O20 V1 V2 88.69(9) . .
O17 V1 V2 122.06(9) . .
F1 V1 V2 44.92(7) . .
O1 V1 V5 106.22(13) . 2_666
O11 V1 V5 135.01(11) . 2_666
O14 V1 V5 40.56(9) 2_666 2_666
O20 V1 V5 111.27(9) . 2_666
O17 V1 V5 37.09(8) . 2_666
F1 V1 V5 73.47(7) . 2_666
V2 V1 V5 107.73(3) . 2_666
O2 V2 O13 101.21(16) . 2_666
O2 V2 O6 102.27(16) . .
O13 V2 O6 96.15(13) 2_666 .
O2 V2 O12 102.30(16) . .
O13 V2 O12 155.79(14) 2_666 .
O6 V2 O12 84.44(13) . .
O2 V2 O11 100.92(15) . .
O13 V2 O11 85.03(13) 2_666 .
O6 V2 O11 156.07(14) . .
O12 V2 O11 84.94(13) . .
O2 V2 F1 174.60(14) . .
O13 V2 F1 81.12(12) 2_666 .
O6 V2 F1 82.22(11) . .
O12 V2 F1 74.96(11) . .
O11 V2 F1 74.33(11) . .
O2 V2 V1 131.21(12) . .
O13 V2 V1 79.02(10) 2_666 .
O6 V2 V1 126.39(10) . .
O12 V2 V1 81.22(10) . .
O11 V2 V1 30.34(9) . .
F1 V2 V1 44.17(6) . .
O25 V24 O33 105.01(17) . .
O25 V24 O34 107.77(16) . .
O33 V24 O34 96.48(14) . .
O25 V24 O24 104.06(15) . 2_757
O33 V24 O24 94.71(14) . 2_757
O34 V24 O24 142.05(13) . 2_757
O25 V24 O36 103.98(16) . .
O33 V24 O36 150.99(14) . .
O34 V24 O36 75.49(13) . .
O24 V24 O36 77.23(12) 2_757 .
O25 V24 V25 119.55(14) . .
O33 V24 V25 123.85(10) . .
O34 V24 V25 40.45(9) . .
O24 V24 V25 104.89(9) 2_757 .
O36 V24 V25 37.04(8) . .
O25 V24 V23 107.52(12) . 2_757
O33 V24 V23 130.33(11) . 2_757
O34 V24 V23 107.86(10) . 2_757
O24 V24 V23 41.46(9) 2_757 2_757
O36 V24 V23 35.78(9) . 2_757
V25 V24 V23 67.41(2) . 2_757
O27 V25 O26 105.65(17) . .
O27 V25 O36 106.35(15) . .
O26 V25 O36 95.89(14) . .
O27 V25 O37 105.83(15) . .
O26 V25 O37 95.19(13) . .
O36 V25 O37 141.55(14) . .
O27 V25 O34 102.44(16) . .
O26 V25 O34 151.90(15) . .
O36 V25 O34 75.42(12) . .
O37 V25 O34 77.58(12) . .
O27 V25 V24 117.72(13) . .
O26 V25 V24 123.04(11) . .
O36 V25 V24 39.24(9) . .
O37 V25 V24 105.78(9) . .
O34 V25 V24 38.18(9) . .
O27 V25 V21 110.63(13) . .
O26 V25 V21 128.91(11) . .
O36 V25 V21 106.70(10) . .
O37 V25 V21 41.17(9) . .
O34 V25 V21 36.55(8) . .
V24 V25 V21 67.56(2) . .
O21 V21 O31 103.86(17) . .
O21 V21 O34 104.33(16) . .
O31 V21 O34 100.18(14) . .
O21 V21 O40 98.74(14) . .
O31 V21 O40 95.55(14) . .
O34 V21 O40 147.90(13) . .
O21 V21 O37 96.85(15) . .
O31 V21 O37 159.05(15) . .
O34 V21 O37 77.43(12) . .
O40 V21 O37 77.93(12) . .
O21 V21 F2 172.15(13) . .
O31 V21 F2 80.51(13) . .
O34 V21 F2 81.04(12) . .
O40 V21 F2 74.16(11) . .
O37 V21 F2 78.56(11) . .
O21 V21 V25 105.99(13) . .
O31 V21 V25 134.84(10) . .
O34 V21 V25 39.71(9) . .
O40 V21 V25 112.30(9) . .
O37 V21 V25 37.85(8) . .
F2 V21 V25 74.34(7) . .
O21 V21 V22 139.85(12) . .
O31 V21 V22 36.01(11) . .
O34 V21 V22 89.03(10) . .
O40 V21 V22 87.48(9) . .
O37 V21 V22 123.15(9) . .
F2 V21 V22 44.68(6) . .
V25 V21 V22 108.08(3) . .
O23 V23 O32 103.60(16) . .
O23 V23 O36 105.32(15) . 2_757
O32 V23 O36 100.64(14) . 2_757
O23 V23 O40 98.92(15) . .
O32 V23 O40 95.29(14) . .
O36 V23 O40 146.76(13) 2_757 .
O23 V23 O24 98.87(14) . .
O32 V23 O24 157.21(14) . .
O36 V23 O24 76.75(13) 2_757 .
O40 V23 O24 77.33(12) . .
O23 V23 F2 171.93(14) . .
O32 V23 F2 80.28(12) . .
O36 V23 F2 80.63(11) 2_757 .
O40 V23 F2 73.53(10) . .
O24 V23 F2 76.96(10) . .
O23 V23 V24 104.95(12) . 2_757
O32 V23 V24 135.27(11) . 2_757
O36 V23 V24 38.50(10) 2_757 2_757
O40 V23 V24 113.25(9) . 2_757
O24 V23 V24 38.25(8) . 2_757
F2 V23 V24 76.16(6) . 2_757
O23 V23 V22 139.36(12) . .
O32 V23 V22 35.76(10) . .
O36 V23 V22 88.38(9) 2_757 .
O40 V23 V22 87.79(8) . .
O24 V23 V22 121.64(8) . .
F2 V23 V22 44.82(6) . .
V24 V23 V22 108.97(3) 2_757 .
O22 V22 O33 102.50(15) . .
O22 V22 O26 103.70(17) . 2_757
O33 V22 O26 95.50(13) . 2_757
O22 V22 O32 99.85(15) . .
O33 V22 O32 156.88(13) . .
O26 V22 O32 84.80(13) 2_757 .
O22 V22 O31 99.68(17) . .
O33 V22 O31 84.21(14) . .
O26 V22 O31 156.08(13) 2_757 .
O32 V22 O31 86.33(13) . .
O22 V22 F2 172.68(14) . .
O33 V22 F2 81.62(11) . .
O26 V22 F2 81.73(11) 2_757 .
O32 V22 F2 75.54(11) . .
O31 V22 F2 74.55(11) . .
O22 V22 V23 130.31(12) . .
O33 V22 V23 126.96(10) . .
O26 V22 V23 78.49(9) 2_757 .
O32 V22 V23 30.46(9) . .
O31 V22 V23 82.62(9) . .
F2 V22 V23 45.35(6) . .
O22 V22 V21 130.08(14) . .
O33 V22 V21 78.82(10) . .
O26 V22 V21 126.04(9) 2_757 .
O32 V22 V21 82.36(10) . .
O31 V22 V21 30.40(9) . .
F2 V22 V21 44.31(7) . .
V23 V22 V21 64.64(2) . .
O3 V3 O12 103.30(16) . .
O3 V3 O16 103.82(15) . .
O12 V3 O16 99.45(14) . .
O3 V3 O20 101.48(15) . .
O12 V3 O20 95.35(14) . .
O16 V3 O20 146.73(13) . .
O3 V3 O4 100.00(15) . .
O12 V3 O4 156.63(14) . .
O16 V3 O4 76.58(13) . .
O20 V3 O4 78.05(12) . .
O3 V3 F1 174.75(14) . .
O12 V3 F1 78.60(12) . .
O16 V3 F1 80.55(11) . .
O20 V3 F1 73.39(11) . .
O4 V3 F1 78.02(11) . .
O3 V3 V4 105.07(12) . .
O12 V3 V4 133.92(11) . .
O16 V3 V4 38.60(10) . .
O20 V3 V4 113.39(9) . .
O4 V3 V4 37.98(8) . .
F1 V3 V4 76.43(7) . .
O7 V5 O6 105.33(17) . .
O7 V5 O16 106.38(15) . .
O6 V5 O16 96.01(14) . .
O7 V5 O17 106.79(15) . 2_666
O6 V5 O17 95.72(14) . 2_666
O16 V5 O17 140.29(14) . 2_666
O7 V5 O14 101.92(15) . .
O6 V5 O14 152.73(14) . .
O16 V5 O14 75.02(12) . .
O17 V5 O14 77.30(12) 2_666 .
O7 V5 V4 117.79(12) . .
O6 V5 V4 122.92(11) . .
O16 V5 V4 38.79(10) . .
O17 V5 V4 104.95(10) 2_666 .
O14 V5 V4 38.42(8) . .
O7 V5 V1 110.92(12) . 2_666
O6 V5 V1 129.06(11) . 2_666
O16 V5 V1 106.39(10) . 2_666
O17 V5 V1 40.36(9) 2_666 2_666
O14 V5 V1 37.08(8) . 2_666
V4 V5 V1 67.70(3) . 2_666
O5 V4 O13 104.98(17) . .
O5 V4 O4 105.51(14) . .
O13 V4 O4 94.81(14) . .
O5 V4 O14 104.72(14) . .
O13 V4 O14 96.07(14) . .
O4 V4 O14 143.86(13) . .
O5 V4 O16 104.61(16) . .
O13 V4 O16 150.41(14) . .
O4 V4 O16 77.46(13) . .
O14 V4 O16 76.15(13) . .
O5 V4 V5 118.79(13) . .
O13 V4 V5 123.42(11) . .
O4 V4 V5 105.25(9) . .
O14 V4 V5 41.49(9) . .
O16 V4 V5 36.89(8) . .
O5 V4 V3 109.27(12) . .
O13 V4 V3 129.51(10) . .
O4 V4 V3 40.95(9) . .
O14 V4 V3 109.42(10) . .
O16 V4 V3 36.51(8) . .
V5 V4 V3 67.93(3) . .
V21 F2 V22 91.01(9) . .
V21 F2 V23 98.64(9) . .
V22 F2 V23 89.83(9) . .
V1 F1 V2 90.91(9) . .
V1 F1 V3 97.72(10) . .
V2 F1 V3 89.72(10) . .
V23 O36 V25 129.43(17) 2_757 .
V23 O36 V24 105.71(15) 2_757 .
V25 O36 V24 103.72(14) . .
V1 O14 V4 126.35(17) 2_666 .
V1 O14 V5 102.36(13) 2_666 .
V4 O14 V5 100.08(13) . .
V6 O4 V4 140.86(18) . .
V6 O4 V3 112.66(15) . .
V4 O4 V3 101.07(14) . .
V21 O34 V24 126.81(18) . .
V21 O34 V25 103.74(13) . .
V24 O34 V25 101.37(14) . .
V6 O17 V5 137.87(17) . 2_666
V6 O17 V1 113.46(16) . .
V5 O17 V1 102.54(13) 2_666 .
C45 O43 V26 121.5(3) . .
V26 O37 V25 139.49(17) . .
V26 O37 V21 111.90(15) . .
V25 O37 V21 100.98(13) . .
V25 O26 V22 139.85(18) . 2_757
V3 O16 V5 129.56(16) . .
V3 O16 V4 104.89(14) . .
V5 O16 V4 104.32(14) . .
C52 O41 V6 123.8(3) . .
V24 O33 V22 137.63(17) . .
V3 O12 V2 116.10(17) . .
V1 O20 V3 110.13(14) . .
V1 O20 V6 95.41(13) . .
V3 O20 V6 94.37(11) . .
V26 O24 V24 143.21(17) . 2_757
V26 O24 V23 112.51(15) . .
V24 O24 V23 100.29(14) 2_757 .
V23 O40 V21 110.45(13) . .
V23 O40 V26 94.61(12) . .
V21 O40 V26 94.74(12) . .
V4 O13 V2 137.97(18) . 2_666
V5 O6 V2 140.03(19) . .
V1 O11 V2 113.79(16) . .
V23 O32 V22 113.78(16) . .
C47 N2 C42 118.9(4) . .
C47 N2 V26 115.1(3) . .
C42 N2 V26 125.6(3) . .
V21 O31 V22 113.59(16) . .
C49 N1 C40 119.6(4) . .
C49 N1 V6 125.7(3) . .
C40 N1 V6 114.7(3) . .
C53 C38 C49 119.1(4) . .
C53 C38 H38 120.4 . .
C49 C38 H38 120.4 . .
C59 N5 C60 122.7(5) . .
C59 N5 H3A 116(6) . .
C60 N5 H3A 121(6) . .
N1 C40 C48 122.6(4) . .
N1 C40 C52 113.5(4) . .
C48 C40 C52 123.9(4) . .
C66 N4 C46 118.1(5) . .
C66 N4 H1A 116(3) . .
C46 N4 H1A 125(3) . .
N2 C42 C51 121.1(4) . .
N2 C42 H42 119.5 . .
C51 C42 H42 119.5 . .
C66 C44 C57 122.4(4) . .
C66 C44 H44 118.8 . .
C57 C44 H44 118.8 . .
O44 C45 O43 122.9(4) . .
O44 C45 C47 123.8(4) . .
O43 C45 C47 113.2(4) . .
C58 C46 N4 120.4(4) . .
C58 C46 H46 119.8 . .
N4 C46 H46 119.8 . .
N2 C47 C62 123.0(4) . .
N2 C47 C45 112.6(4) . .
C62 C47 C45 124.4(4) . .
C40 C48 C53 117.6(4) . .
C40 C48 H48 121.2 . .
C53 C48 H48 121.2 . .
N1 C49 C38 121.3(4) . .
N1 C49 H49 119.3 . .
C38 C49 H49 119.3 . .
C56 C51 C42 119.3(4) . .
C56 C51 H51 120.3 . .
C42 C51 H51 120.3 . .
O42 C52 O41 124.9(4) . .
O42 C52 C40 122.8(4) . .
O41 C52 C40 112.3(4) . .
C38 C53 C48 119.7(4) . .
C38 C53 H53 120.1 . .
C48 C53 H53 120.1 . .
C59 C54 C90 119.1(5) . .
C59 C54 H54 120.5 . .
C90 C54 H54 120.5 . .
C60 C55 C90 119.4(5) . .
C60 C55 H55 120.3 . .
C90 C55 H55 120.3 . .
C51 C56 C62 119.8(4) . .
C51 C56 H56 120.1 . .
C62 C56 H56 120.1 . .
C44 C57 C58 119.6(4) . .
C44 C57 H57 120.2 . .
C58 C57 H57 120.2 . .
C57 C58 C46 118.9(5) . .
C57 C58 H58 120.5 . .
C46 C58 H58 120.5 . .
N5 C59 C54 119.9(5) . .
N5 C59 H59 120.1 . .
C54 C59 H59 120.1 . .
N5 C60 C55 119.1(5) . .
N5 C60 H60 120.4 . .
C55 C60 H60 120.4 . .
C55 C90 C54 119.8(5) . .
C55 C90 H90 120.1 . .
C54 C90 H90 120.1 . .
C47 C62 C56 117.7(4) . .
C47 C62 H62 121.2 . .
C56 C62 H62 121.2 . .
C67 N6 C75 141.7(16) . .
C67 N6 C75Q 112.1(9) . .
C75 N6 C75Q 30.3(12) . .
C67 N6 H2A 111(4) . .
C75 N6 H2A 108(4) . .
C75Q N6 H2A 136(4) . .
C44 C66 N4 120.6(5) . .
C44 C66 H66 119.7 . .
N4 C66 H66 119.7 . .
C70 C67 N6 126.1(9) . .
C70 C67 H67 117.0 . .
N6 C67 H67 117.0 . .
C71 C70 C67 121.0(12) . .
C71 C70 H70 119.5 . .
C67 C70 H70 119.5 . .
C73 C71 C70 125.5(11) . .
C73 C71 H71 117.2 . .
C70 C71 H71 117.2 . .
C75P C73 C71 152.6(15) . .
C75P C73 C75Q 37.3(11) . .
C71 C73 C75Q 116.7(9) . .
C75Q C75 N6 75(3) . .
C75Q C75 C75P 32(2) . .
N6 C75 C75P 107(3) . .
C75Q C75P C73 101(2) . .
C75Q C75P C75 23.7(14) . .
C73 C75P C75 125(2) . .
C75 C75Q C75P 124(3) . .
C75 C75Q N6 74(3) . .
C75P C75Q N6 159(2) . .
C75 C75Q C73 165(3) . .
C75P C75Q C73 41.4(15) . .
N6 C75Q C73 118.5(11) . .
C3P N3 C5P 88(2) . .
C3P N3 C1O 113(2) . .
C5P N3 C1O 29.4(11) . .
C3P N3 C5O 12.3(15) . .
C5P N3 C5O 94.0(18) . .
C1O N3 C5O 116.5(15) . .
C5P C1O N3 62(2) . .
C5P C1O C2O 82(2) . .
N3 C1O C2O 125.2(16) . .
C5P C1O C4P 57(2) . .
N3 C1O C4P 113.0(16) . .
C2O C1O C4P 26.8(8) . .
C5P C1O C3P 45(2) . .
N3 C1O C3P 20.7(8) . .
C2O C1O C3P 106.2(13) . .
C4P C1O C3P 92.3(12) . .
C1P C5O C3P 157(3) . .
C1P C5O N3 162(2) . .
C3P C5O N3 11.1(14) . .
C1P C5O C4O 41.1(16) . .
C3P C5O C4O 118.8(19) . .
N3 C5O C4O 120.6(14) . .
C1P C5O C5P 123(2) . .
C3P C5O C5P 34.7(14) . .
N3 C5O C5P 39.4(10) . .
C4O C5O C5P 84.2(11) . .
C1P C5O C2P 32.1(16) . .
C3P C5O C2P 126.1(18) . .
N3 C5O C2P 129.7(11) . .
C4O C5O C2P 11.1(9) . .
C5P C5O C2P 91.5(9) . .
C4P C2O C3O 60.5(19) . .
C4P C2O C1O 90(2) . .
C3O C2O C1O 113.8(15) . .
C4P C2O C5P 66(2) . .
C3O C2O C5P 91.6(15) . .
C1O C2O C5P 26.4(9) . .
C4P C2O N3P 47.0(16) . .
C3O C2O N3P 15.6(9) . .
C1O C2O N3P 116.4(15) . .
C5P C2O N3P 91.1(14) . .
N3P C3O C4P 99(3) . .
N3P C3O C2O 130(3) . .
C4P C3O C2O 33.7(10) . .
N3P C3O C4O 80(2) . .
C4P C3O C4O 115.7(15) . .
C2O C3O C4O 126.2(18) . .
N3P C3O C2P 60(2) . .
C4P C3O C2P 126.6(17) . .
C2O C3O C2P 147.5(16) . .
C4O C3O C2P 23.0(8) . .
N3P C3O C5P 115(2) . .
C4P C3O C5P 40.8(10) . .
C2O C3O C5P 48.0(11) . .
C4O C3O C5P 80.7(12) . .
C2P C3O C5P 99.7(13) . .
C2P C4O C1P 118(3) . .
C2P C4O C3O 95(3) . .
C1P C4O C3O 144(3) . .
C2P C4O C5O 143(3) . .
C1P C4O C5O 27.6(12) . .
C3O C4O C5O 117(2) . .
C2P C4O N3P 73(2) . .
C1P C4O N3P 153.6(18) . .
C3O C4O N3P 25.0(7) . .
C5O C4O N3P 131.1(17) . .
C2P C4O C3P 153(3) . .
C1P C4O C3P 47.3(16) . .
C3O C4O C3P 96.9(15) . .
C5O C4O C3P 20.1(8) . .
N3P C4O C3P 111.4(13) . .
N3 C3P C5O 157(3) . .
N3 C3P C5P 63(2) . .
C5O C3P C5P 127(2) . .
N3 C3P C1P 161(2) . .
C5O C3P C1P 11.1(15) . .
C5P C3P C1P 116.6(14) . .
N3 C3P C1O 45.9(17) . .
C5O C3P C1O 136.3(18) . .
C5P C3P C1O 20.5(10) . .
C1P C3P C1O 127.8(11) . .
N3 C3P C4O 138(2) . .
C5O C3P C4O 41.2(15) . .
C5P C3P C4O 86.2(11) . .
C1P C3P C4O 31.3(7) . .
C1O C3P C4O 96.6(8) . .
C3O N3P C4P 55(2) . .
C3O N3P C2P 97(2) . .
C4P N3P C2P 123.9(17) . .
C3O N3P C4O 75(2) . .
C4P N3P C4O 100.1(15) . .
C2P N3P C4O 25.4(8) . .
C3O N3P C2O 34.4(18) . .
C4P N3P C2O 22.6(8) . .
C2P N3P C2O 122.8(19) . .
C4O N3P C2O 97.4(16) . .
C4O C2P N3P 81(3) . .
C4O C2P C1P 39(2) . .
N3P C2P C1P 116(2) . .
C4O C2P C3O 62(2) . .
N3P C2P C3O 22.6(7) . .
C1P C2P C3O 100(2) . .
C4O C2P C5O 26(2) . .
N3P C2P C5O 100.6(18) . .
C1P C2P C5O 15.4(8) . .
C3O C2P C5O 84.7(16) . .
C5O C1P C4O 111(3) . .
C5O C1P C2P 132(2) . .
C4O C1P C2P 23.1(12) . .
C5O C1P C3P 11.7(15) . .
C4O C1P C3P 101.4(18) . .
C2P C1P C3P 121.5(13) . .
C2O C4P C3O 86(2) . .
C2O C4P C5P 85(2) . .
C3O C4P C5P 106.3(15) . .
C2O C4P N3P 110(2) . .
C3O C4P N3P 26.4(10) . .
C5P C4P N3P 116.5(13) . .
C2O C4P C1O 63.0(18) . .
C3O C4P C1O 112.2(16) . .
C5P C4P C1O 24.4(10) . .
N3P C4P C1O 131.6(12) . .
C1O C5P N3 88(3) . .
C1O C5P C3P 114(3) . .
N3 C5P C3P 29.6(9) . .
C1O C5P C4P 98(3) . .
N3 C5P C4P 148.4(19) . .
C3P C5P C4P 125.0(18) . .
C1O C5P C2O 72(2) . .
N3 C5P C2O 133.1(18) . .
C3P C5P C2O 126.4(16) . .
C4P C5P C2O 28.9(8) . .
C1O C5P C5O 123(3) . .
N3 C5P C5O 46.5(14) . .
C3P C5P C5O 18.1(10) . .
C4P C5P C5O 106.9(14) . .
C2O C5P C5O 111.9(13) . .
C1O C5P C3O 107(3) . .
N3 C5P C3O 115.7(16) . .
C3P C5P C3O 93.5(14) . .
C4P C5P C3O 32.9(8) . .
C2O C5P C3O 40.4(10) . .
C5O C5P C3O 76.0(10) . .

loop_
_geom_bond_atom_site_label_1
_geom_bond_atom_site_label_2
_geom_bond_distance
_geom_bond_site_symmetry_2
V6 O8 1.585(3) .
V6 O4 1.809(3) .
V6 O17 1.815(3) .
V6 O41 1.959(3) .
V6 N1 2.162(4) .
V6 O20 2.360(3) .
V26 O28 1.584(3) .
V26 O24 1.779(3) .
V26 O37 1.812(3) .
V26 O43 2.005(3) .
V26 N2 2.157(4) .
V26 O40 2.351(3) .
V1 O1 1.604(3) .
V1 O11 1.715(3) .
V1 O14 1.923(3) 2_666
V1 O20 2.021(3) .
V1 O17 2.067(3) .
V1 F1 2.166(2) .
V1 V2 3.1072(11) .
V1 V5 3.1157(11) 2_666
V2 O2 1.612(3) .
V2 O13 1.927(3) 2_666
V2 O6 1.927(3) .
V2 O12 1.965(3) .
V2 O11 1.990(3) .
V2 F1 2.194(3) .
V24 O25 1.598(3) .
V24 O33 1.709(3) .
V24 O34 1.944(3) .
V24 O24 1.953(3) 2_757
V24 O36 2.007(3) .
V24 V25 3.0830(10) .
V24 V23 3.1038(10) 2_757
V25 O27 1.608(4) .
V25 O26 1.708(3) .
V25 O36 1.912(3) .
V25 O37 1.939(3) .
V25 O34 2.040(3) .
V25 V21 3.1017(11) .
V21 O21 1.604(3) .
V21 O31 1.718(3) .
V21 O34 1.901(3) .
V21 O40 2.026(3) .
V21 O37 2.080(3) .
V21 F2 2.173(3) .
V21 V22 3.1110(11) .
V23 O23 1.601(3) .
V23 O32 1.719(3) .
V23 O36 1.885(3) 2_757
V23 O40 2.019(3) .
V23 O24 2.088(3) .
V23 F2 2.208(2) .
V23 V24 3.1038(10) 2_757
V23 V22 3.1040(10) .
V22 O22 1.603(3) .
V22 O33 1.931(3) .
V22 O26 1.936(3) 2_757
V22 O32 1.982(3) .
V22 O31 1.996(3) .
V22 F2 2.188(2) .
V3 O3 1.594(3) .
V3 O12 1.717(3) .
V3 O16 1.900(3) .
V3 O20 2.024(3) .
V3 O4 2.061(3) .
V3 F1 2.238(3) .
V3 V4 3.0866(11) .
V5 O7 1.603(3) .
V5 O6 1.703(3) .
V5 O16 1.909(3) .
V5 O17 1.925(3) 2_666
V5 O14 2.074(3) .
V5 V4 3.0820(11) .
V5 V1 3.1157(11) 2_666
V4 O5 1.599(3) .
V4 O13 1.717(3) .
V4 O4 1.935(3) .
V4 O14 1.945(3) .
V4 O16 1.993(3) .
O36 V23 1.885(3) 2_757
O14 V1 1.923(3) 2_666
O17 V5 1.925(3) 2_666
O43 C45 1.302(5) .
O26 V22 1.936(3) 2_757
O41 C52 1.313(5) .
O44 C45 1.227(5) .
O24 V24 1.953(3) 2_757
O13 V2 1.927(3) 2_666
N2 C47 1.343(6) .
N2 C42 1.351(6) .
O42 C52 1.212(5) .
N1 C49 1.337(6) .
N1 C40 1.342(5) .
C38 C53 1.378(6) .
C38 C49 1.393(6) .
C38 H38 0.9300 .
N5 C59 1.329(6) .
N5 C60 1.333(7) .
N5 H3A 0.71(7) .
C40 C48 1.387(6) .
C40 C52 1.497(6) .
N4 C66 1.375(7) .
N4 C46 1.387(7) .
N4 H1A 1.11(5) .
C42 C51 1.386(6) .
C42 H42 0.9300 .
C44 C66 1.326(7) .
C44 C57 1.345(6) .
C44 H44 0.9300 .
C45 C47 1.487(6) .
C46 C58 1.380(7) .
C46 H46 0.9300 .
C47 C62 1.380(6) .
C48 C53 1.398(7) .
C48 H48 0.9300 .
C49 H49 0.9300 .
C51 C56 1.379(7) .
C51 H51 0.9300 .
C53 H53 0.9300 .
C54 C59 1.360(7) .
C54 C90 1.376(7) .
C54 H54 0.9300 .
C55 C60 1.369(8) .
C55 C90 1.372(8) .
C55 H55 0.9300 .
C56 C62 1.390(7) .
C56 H56 0.9300 .
C57 C58 1.373(7) .
C57 H57 0.9300 .
C58 H58 0.9300 .
C59 H59 0.9300 .
C60 H60 0.9300 .
C90 H90 0.9300 .
C62 H62 0.9300 .
N6 C67 1.333(11) .
N6 C75 1.35(3) .
N6 C75Q 1.356(15) .
N6 H2A 1.09(7) .
C66 H66 0.9300 .
C67 C70 1.290(12) .
C67 H67 0.9300 .
C70 C71 1.211(14) .
C70 H70 0.9300 .
C71 C73 1.205(13) .
C71 H71 0.9300 .
O5P O4P 1.132(13) .
C73 C75P 1.015(18) .
C73 C75Q 1.51(2) .
C75 C75Q 0.71(3) .
C75 C75P 1.45(4) .
O3P O11P 1.09(3) .
O9P O7P 1.243(12) .
C75P C75Q 0.93(2) .
N3 C3P 0.664(18) .
N3 C5P 1.20(2) .
N3 C1O 1.35(2) .
N3 C5O 1.37(3) .
C1O C5P 0.66(2) .
C1O C2O 1.412(19) .
C1O C4P 1.58(2) .
C1O C3P 1.72(3) .
C5O C1P 0.697(18) .
C5O C3P 0.73(2) .
C5O C4O 1.40(3) .
C5O C5P 1.88(3) .
C5O C2P 1.93(4) .
C2O C4P 0.714(17) .
C2O C3O 1.28(3) .
C2O C5P 1.47(3) .
C2O N3P 1.74(3) .
C3O N3P 0.611(16) .
C3O C4P 1.120(18) .
C3O C4O 1.391(19) .
C3O C2P 1.57(3) .
C3O C5P 1.98(2) .
C4O C2P 0.618(18) .
C4O C1P 0.99(2) .
C4O N3P 1.422(19) .
C4O C3P 1.87(3) .
C3P C5P 1.34(2) .
C3P C1P 1.40(3) .
N3P C4P 1.36(2) .
N3P C2P 1.380(18) .
C2P C1P 1.39(3) .
C4P C5P 1.35(2) .

loop_
_geom_torsion_atom_site_label_1
_geom_torsion_atom_site_label_2
_geom_torsion_atom_site_label_3
_geom_torsion_atom_site_label_4
_geom_torsion
_geom_torsion_site_symmetry_1
_geom_torsion_site_symmetry_4
O8 V6 O4 V4 29.4(3) . .
O17 V6 O4 V4 -77.3(3) . .
O41 V6 O4 V4 131.5(3) . .
N1 V6 O4 V4 174.7(3) . .
O20 V6 O4 V4 -146.4(3) . .
O8 V6 O4 V3 176.84(16) . .
O17 V6 O4 V3 70.11(17) . .
O41 V6 O4 V3 -81.04(16) . .
N1 V6 O4 V3 -37.8(4) . .
O20 V6 O4 V3 1.06(13) . .
O8 V6 O17 V5 -30.3(3) . 2_666
O4 V6 O17 V5 75.9(3) . 2_666
O41 V6 O17 V5 -173.1(2) . 2_666
N1 V6 O17 V5 -124.4(3) . 2_666
O20 V6 O17 V5 145.6(3) . 2_666
O8 V6 O17 V1 -176.67(16) . .
O4 V6 O17 V1 -70.53(17) . .
O41 V6 O17 V1 40.6(3) . .
N1 V6 O17 V1 89.22(17) . .
O20 V6 O17 V1 -0.80(13) . .
O28 V26 O37 V25 -38.4(3) . .
O24 V26 O37 V25 70.3(3) . .
O43 V26 O37 V25 -138.9(3) . .
N2 V26 O37 V25 174.7(2) . .
O40 V26 O37 V25 141.2(3) . .
O28 V26 O37 V21 179.70(17) . .
O24 V26 O37 V21 -71.59(17) . .
O43 V26 O37 V21 79.19(16) . .
N2 V26 O37 V21 32.8(4) . .
O40 V26 O37 V21 -0.62(13) . .
O27 V25 O26 V22 146.4(3) . 2_757
O36 V25 O26 V22 37.6(3) . 2_757
O37 V25 O26 V22 -105.6(3) . 2_757
O34 V25 O26 V22 -32.3(5) . 2_757
V24 V25 O26 V22 7.1(3) . 2_757
V21 V25 O26 V22 -79.5(3) . 2_757
O25 V24 O33 V22 154.8(3) . .
O34 V24 O33 V22 44.4(3) . .
O24 V24 O33 V22 -99.2(3) 2_757 .
O36 V24 O33 V22 -27.2(5) . .
V25 V24 O33 V22 12.2(3) . .
V23 V24 O33 V22 -75.6(3) 2_757 .
O3 V3 O12 V2 178.17(17) . .
O16 V3 O12 V2 71.43(19) . .
O20 V3 O12 V2 -78.67(18) . .
O4 V3 O12 V2 -6.6(4) . .
F1 V3 O12 V2 -6.84(15) . .
V4 V3 O12 V2 51.4(2) . .
O28 V26 O24 V24 31.3(3) . 2_757
O37 V26 O24 V24 -77.6(3) . 2_757
O43 V26 O24 V24 174.0(2) . 2_757
N2 V26 O24 V24 127.5(3) . 2_757
O40 V26 O24 V24 -148.6(3) . 2_757
O28 V26 O24 V23 -177.42(15) . .
O37 V26 O24 V23 73.70(16) . .
O43 V26 O24 V23 -34.7(3) . .
N2 V26 O24 V23 -81.23(15) . .
O40 V26 O24 V23 2.74(12) . .
O5 V4 O13 V2 -152.4(2) . 2_666
O4 V4 O13 V2 100.1(3) . 2_666
O14 V4 O13 V2 -45.4(3) . 2_666
O16 V4 O13 V2 27.2(4) . 2_666
V5 V4 O13 V2 -11.7(3) . 2_666
V3 V4 O13 V2 76.0(3) . 2_666
O7 V5 O6 V2 -147.5(3) . .
O16 V5 O6 V2 -38.7(3) . .
O17 V5 O6 V2 103.3(3) 2_666 .
O14 V5 O6 V2 30.0(5) . .
V4 V5 O6 V2 -8.6(3) . .
V1 V5 O6 V2 78.1(3) 2_666 .
O1 V1 O11 V2 179.78(17) . .
O14 V1 O11 V2 -73.80(18) 2_666 .
O20 V1 O11 V2 79.08(17) . .
O17 V1 O11 V2 8.1(5) . .
F1 V1 O11 V2 5.40(15) . .
V5 V1 O11 V2 -49.6(2) 2_666 .
O23 V23 O32 V22 -179.28(18) . .
O36 V23 O32 V22 71.94(19) 2_757 .
O40 V23 O32 V22 -78.76(18) . .
O24 V23 O32 V22 -9.1(5) . .
F2 V23 O32 V22 -6.51(15) . .
V24 V23 O32 V22 52.3(3) 2_757 .
O21 V21 O31 V22 178.38(17) . .
O34 V21 O31 V22 -73.97(18) . .
O40 V21 O31 V22 77.94(17) . .
O37 V21 O31 V22 7.4(5) . .
F2 V21 O31 V22 5.05(14) . .
V25 V21 O31 V22 -51.4(2) . .
C49 N1 C40 C48 -0.9(6) . .
V6 N1 C40 C48 -178.2(3) . .
C49 N1 C40 C52 178.7(4) . .
V6 N1 C40 C52 1.4(5) . .
C47 N2 C42 C51 -0.1(6) . .
V26 N2 C42 C51 172.6(3) . .
V26 O43 C45 O44 166.3(3) . .
V26 O43 C45 C47 -16.1(4) . .
C66 N4 C46 C58 1.0(8) . .
C42 N2 C47 C62 3.1(6) . .
V26 N2 C47 C62 -170.4(3) . .
C42 N2 C47 C45 -175.5(4) . .
V26 N2 C47 C45 11.0(4) . .
O44 C45 C47 N2 179.5(4) . .
O43 C45 C47 N2 2.1(5) . .
O44 C45 C47 C62 1.0(7) . .
O43 C45 C47 C62 -176.5(4) . .
N1 C40 C48 C53 1.6(7) . .
C52 C40 C48 C53 -178.0(4) . .
C40 N1 C49 C38 -0.8(7) . .
V6 N1 C49 C38 176.1(3) . .
C53 C38 C49 N1 1.9(7) . .
N2 C42 C51 C56 -3.3(7) . .
V6 O41 C52 O42 -174.6(3) . .
V6 O41 C52 C40 4.8(5) . .
N1 C40 C52 O42 175.7(4) . .
C48 C40 C52 O42 -4.7(7) . .
N1 C40 C52 O41 -3.8(5) . .
C48 C40 C52 O41 175.9(4) . .
C49 C38 C53 C48 -1.3(7) . .
C40 C48 C53 C38 -0.4(7) . .
C42 C51 C56 C62 3.8(7) . .
C66 C44 C57 C58 0.2(8) . .
C44 C57 C58 C46 -0.1(7) . .
N4 C46 C58 C57 -0.5(8) . .
C60 N5 C59 C54 0.0(7) . .
C90 C54 C59 N5 -0.9(7) . .
C59 N5 C60 C55 0.4(7) . .
C90 C55 C60 N5 0.0(8) . .
C60 C55 C90 C54 -0.9(8) . .
C59 C54 C90 C55 1.3(7) . .
N2 C47 C62 C56 -2.5(6) . .
C45 C47 C62 C56 175.9(4) . .
C51 C56 C62 C47 -1.0(6) . .
C57 C44 C66 N4 0.3(8) . .
C46 N4 C66 C44 -0.9(8) . .
C75 N6 C67 C70 -7(2) . .
C75Q N6 C67 C70 0.9(12) . .
N6 C67 C70 C71 -1.1(15) . .
C67 C70 C71 C73 -1.3(16) . .
C70 C71 C73 C75P 19(3) . .
C70 C71 C73 C75Q 3.2(14) . .
C67 N6 C75 C75Q 16(4) . .
C67 N6 C75 C75P 10(3) . .
C75Q N6 C75 C75P -6.0(14) . .
C71 C73 C75P C75Q -24(4) . .
C71 C73 C75P C75 -20(4) . .
C75Q C73 C75P C75 4.1(15) . .
N6 C75 C75P C75Q 11(3) . .
C75Q C75 C75P C73 -10(4) . .
N6 C75 C75P C73 1(3) . .
N6 C75 C75Q C75P -169(3) . .
C75P C75 C75Q N6 169(3) . .
N6 C75 C75Q C73 -148(10) . .
C75P C75 C75Q C73 21(8) . .
C73 C75P C75Q C75 172(3) . .
C73 C75P C75Q N6 22(6) . .
C75 C75P C75Q N6 -150(7) . .
C75 C75P C75Q C73 -172(3) . .
C67 N6 C75Q C75 -170(2) . .
C67 N6 C75Q C75P -15(5) . .
C75 N6 C75Q C75P 154(6) . .
C67 N6 C75Q C73 1.0(12) . .
C75 N6 C75Q C73 171(3) . .
C75P C73 C75Q C75 -27(10) . .
C71 C73 C75Q C75 141(10) . .
C71 C73 C75Q C75P 168(2) . .
C75P C73 C75Q N6 -171(2) . .
C71 C73 C75Q N6 -3.0(13) . .
C3P N3 C1O C5P -30(3) . .
C5O N3 C1O C5P -44(3) . .
C3P N3 C1O C2O 25(3) . .
C5P N3 C1O C2O 56(3) . .
C5O N3 C1O C2O 12(3) . .
C3P N3 C1O C4P -2(3) . .
C5P N3 C1O C4P 28(2) . .
C5O N3 C1O C4P -15.3(19) . .
C5P N3 C1O C3P 30(3) . .
C5O N3 C1O C3P -13.1(17) . .
C3P N3 C5O C1P -81(10) . .
C5P N3 C5O C1P -22(7) . .
C1O N3 C5O C1P -2(7) . .
C5P N3 C5O C3P 59(7) . .
C1O N3 C5O C3P 78(7) . .
C3P N3 C5O C4O -84(7) . .
C5P N3 C5O C4O -25.2(19) . .
C1O N3 C5O C4O -5(2) . .
C3P N3 C5O C5P -59(7) . .
C1O N3 C5O C5P 19.8(13) . .
C3P N3 C5O C2P -76(7) . .
C5P N3 C5O C2P -17.2(19) . .
C1O N3 C5O C2P 3(2) . .
C5P C1O C2O C4P -23(3) . .
N3 C1O C2O C4P -70(2) . .
C3P C1O C2O C4P -61.3(19) . .
C5P C1O C2O C3O 35(3) . .
N3 C1O C2O C3O -13(3) . .
C4P C1O C2O C3O 57(2) . .
C3P C1O C2O C3O -4(2) . .
N3 C1O C2O C5P -48(2) . .
C4P C1O C2O C5P 23(3) . .
C3P C1O C2O C5P -39(2) . .
C5P C1O C2O N3P 18(3) . .
N3 C1O C2O N3P -30(3) . .
C4P C1O C2O N3P 40.5(17) . .
C3P C1O C2O N3P -20.7(18) . .
C4P C2O C3O N3P -27(3) . .
C1O C2O C3O N3P -103(3) . .
C5P C2O C3O N3P -88(3) . .
C1O C2O C3O C4P -76(2) . .
C5P C2O C3O C4P -61.0(19) . .
N3P C2O C3O C4P 27(3) . .
C4P C2O C3O C4O 83(3) . .
C1O C2O C3O C4O 7(3) . .
C5P C2O C3O C4O 22(3) . .
N3P C2O C3O C4O 110(4) . .
C4P C2O C3O C2P 69(4) . .
C1O C2O C3O C2P -6(5) . .
C5P C2O C3O C2P 8(4) . .
N3P C2O C3O C2P 97(5) . .
C4P C2O C3O C5P 61.0(19) . .
C1O C2O C3O C5P -14.8(12) . .
N3P C2O C3O C5P 88(3) . .
N3P C3O C4O C2P -28(3) . .
C4P C3O C4O C2P -124(3) . .
C2O C3O C4O C2P -162(3) . .
C5P C3O C4O C2P -146(2) . .
N3P C3O C4O C1P 131(3) . .
C4P C3O C4O C1P 35(5) . .
C2O C3O C4O C1P -3(5) . .
C2P C3O C4O C1P 159(4) . .
C5P C3O C4O C1P 14(3) . .
N3P C3O C4O C5O 132(2) . .
C4P C3O C4O C5O 36(3) . .
C2O C3O C4O C5O -1(3) . .
C2P C3O C4O C5O 160(3) . .
C5P C3O C4O C5O 14.8(16) . .
C4P C3O C4O N3P -96(3) . .
C2O C3O C4O N3P -133(3) . .
C2P C3O C4O N3P 28(3) . .
C5P C3O C4O N3P -117(2) . .
N3P C3O C4O C3P 128(2) . .
C4P C3O C4O C3P 32(3) . .
C2O C3O C4O C3P -6(3) . .
C2P C3O C4O C3P 156(3) . .
C5P C3O C4O C3P 10.6(11) . .
C1P C5O C4O C2P -32(4) . .
C3P C5O C4O C2P 134(4) . .
N3 C5O C4O C2P 147(4) . .
C5P C5O C4O C2P 131(4) . .
C3P C5O C4O C1P 166(4) . .
N3 C5O C4O C1P 179(3) . .
C5P C5O C4O C1P 163(2) . .
C2P C5O C4O C1P 32(4) . .
C1P C5O C4O C3O -178(3) . .
C3P C5O C4O C3O -12(3) . .
N3 C5O C4O C3O 0(2) . .
C5P C5O C4O C3O -15.5(16) . .
C2P C5O C4O C3O -146(5) . .
C1P C5O C4O N3P -154(3) . .
C3P C5O C4O N3P 12(3) . .
N3 C5O C4O N3P 25(3) . .
C5P C5O C4O N3P 9(2) . .
C2P C5O C4O N3P -122(5) . .
C1P C5O C4O C3P -166(4) . .
N3 C5O C4O C3P 12.7(16) . .
C5P C5O C4O C3P -3.1(19) . .
C2P C5O C4O C3P -134(4) . .
C5P N3 C3P C5O -122(7) . .
C1O N3 C3P C5O -107(7) . .
C1O N3 C3P C5P 14.4(15) . .
C5O N3 C3P C5P 122(7) . .
C5P N3 C3P C1P -93(7) . .
C1O N3 C3P C1P -79(7) . .
C5O N3 C3P C1P 29(5) . .
C5P N3 C3P C1O -14.4(15) . .
C5O N3 C3P C1O 107(7) . .
C5P N3 C3P C4O -46(3) . .
C1O N3 C3P C4O -32(4) . .
C5O N3 C3P C4O 75(7) . .
C1P C5O C3P N3 127(8) . .
C4O C5O C3P N3 102(7) . .
C5P C5O C3P N3 108(8) . .
C2P C5O C3P N3 112(7) . .
C1P C5O C3P C5P 19(9) . .
N3 C5O C3P C5P -108(8) . .
C4O C5O C3P C5P -5(3) . .
C2P C5O C3P C5P 4(4) . .
N3 C5O C3P C1P -127(8) . .
C4O C5O C3P C1P -24(6) . .
C5P C5O C3P C1P -19(9) . .
C2P C5O C3P C1P -14(6) . .
C1P C5O C3P C1O 44(9) . .
N3 C5O C3P C1O -83(7) . .
C4O C5O C3P C1O 19(4) . .
C5P C5O C3P C1O 24.8(15) . .
C2P C5O C3P C1O 29(4) . .
C1P C5O C3P C4O 24(6) . .
N3 C5O C3P C4O -102(7) . .
C5P C5O C3P C4O 5(3) . .
C2P C5O C3P C4O 9.9(10) . .
C5P C1O C3P N3 141(4) . .
C2O C1O C3P N3 -159(3) . .
C4P C1O C3P N3 178(3) . .
C5P C1O C3P C5O -72(4) . .
N3 C1O C3P C5O 147(4) . .
C2O C1O C3P C5O -12(3) . .
C4P C1O C3P C5O -35(3) . .
N3 C1O C3P C5P -141(4) . .
C2O C1O C3P C5P 60(3) . .
C4P C1O C3P C5P 37(3) . .
C5P C1O C3P C1P -63(3) . .
N3 C1O C3P C1P 156(3) . .
C2O C1O C3P C1P -2.3(19) . .
C4P C1O C3P C1P -25.6(16) . .
C5P C1O C3P C4O -60(3) . .
N3 C1O C3P C4O 159(3) . .
C2O C1O C3P C4O 0.7(15) . .
C4P C1O C3P C4O -22.6(11) . .
C2P C4O C3P N3 141(6) . .
C1P C4O C3P N3 -153(3) . .
C3O C4O C3P N3 25(3) . .
C5O C4O C3P N3 -144(4) . .
N3P C4O C3P N3 46(3) . .
C2P C4O C3P C5O -75(6) . .
C1P C4O C3P C5O -9(2) . .
C3O C4O C3P C5O 169(3) . .
N3P C4O C3P C5O -170(3) . .
C2P C4O C3P C5P 101(5) . .
C1P C4O C3P C5P 166.9(18) . .
C3O C4O C3P C5P -15.5(16) . .
C5O C4O C3P C5P 176(3) . .
N3P C4O C3P C5P 5.6(17) . .
C2P C4O C3P C1P -66(5) . .
C3O C4O C3P C1P 178(2) . .
C5O C4O C3P C1P 9(2) . .
N3P C4O C3P C1P -161(2) . .
C2P C4O C3P C1O 119(5) . .
C1P C4O C3P C1O -175.5(15) . .
C3O C4O C3P C1O 2.2(14) . .
C5O C4O C3P C1O -167(2) . .
N3P C4O C3P C1O 23.3(16) . .
C2O C3O N3P C4P 15.0(19) . .
C4O C3O N3P C4P -114.8(15) . .
C2P C3O N3P C4P -127.1(14) . .
C5P C3O N3P C4P -39.7(12) . .
C4P C3O N3P C2P 127.1(14) . .
C2O C3O N3P C2P 142(2) . .
C4O C3O N3P C2P 12.4(12) . .
C5P C3O N3P C2P 87.4(17) . .
C4P C3O N3P C4O 114.8(15) . .
C2O C3O N3P C4O 130(3) . .
C2P C3O N3P C4O -12.4(12) . .
C5P C3O N3P C4O 75.0(15) . .
C4P C3O N3P C2O -15.0(19) . .
C4O C3O N3P C2O -130(3) . .
C2P C3O N3P C2O -142(2) . .
C5P C3O N3P C2O -55(2) . .
C2P C4O N3P C3O 150(3) . .
C1P C4O N3P C3O -90(6) . .
C5O C4O N3P C3O -62(3) . .
C3P C4O N3P C3O -58(2) . .
C2P C4O N3P C4P -161(2) . .
C1P C4O N3P C4P -41(6) . .
C3O C4O N3P C4P 49(2) . .
C5O C4O N3P C4P -13(3) . .
C3P C4O N3P C4P -9.0(19) . .
C1P C4O N3P C2P 120(6) . .
C3O C4O N3P C2P -150(3) . .
C5O C4O N3P C2P 148(3) . .
C3P C4O N3P C2P 152(3) . .
C2P C4O N3P C2O 176(2) . .
C1P C4O N3P C2O -64(6) . .
C3O C4O N3P C2O 26.0(18) . .
C5O C4O N3P C2O -36(2) . .
C3P C4O N3P C2O -31.7(15) . .
C4P C2O N3P C3O 147(4) . .
C1O C2O N3P C3O 84(3) . .
C5P C2O N3P C3O 92(3) . .
C3O C2O N3P C4P -147(4) . .
C1O C2O N3P C4P -63(2) . .
C5P C2O N3P C4P -55(2) . .
C4P C2O N3P C2P 100(2) . .
C3O C2O N3P C2P -46(3) . .
C1O C2O N3P C2P 38(2) . .
C5P C2O N3P C2P 45.5(18) . .
C4P C2O N3P C4O 98(2) . .
C3O C2O N3P C4O -48(3) . .
C1O C2O N3P C4O 35.7(17) . .
C5P C2O N3P C4O 43.6(14) . .
C1P C4O C2P N3P -154(2) . .
C3O C4O C2P N3P 12.2(12) . .
C5O C4O C2P N3P -138(3) . .
C3P C4O C2P N3P -105(5) . .
C3O C4O C2P C1P 166(3) . .
C5O C4O C2P C1P 16(2) . .
N3P C4O C2P C1P 154(2) . .
C3P C4O C2P C1P 49(4) . .
C1P C4O C2P C3O -166(3) . .
C5O C4O C2P C3O -150(4) . .
N3P C4O C2P C3O -12.2(12) . .
C3P C4O C2P C3O -117(5) . .
C1P C4O C2P C5O -16(2) . .
C3O C4O C2P C5O 150(4) . .
N3P C4O C2P C5O 138(3) . .
C3P C4O C2P C5O 33(3) . .
C3O N3P C2P C4O -29(3) . .
C4P N3P C2P C4O 23(3) . .
C2O N3P C2P C4O -4(3) . .
C3O N3P C2P C1P -47(3) . .
C4P N3P C2P C1P 5(3) . .
C4O N3P C2P C1P -17.8(17) . .
C2O N3P C2P C1P -22(2) . .
C4P N3P C2P C3O 51(2) . .
C4O N3P C2P C3O 29(3) . .
C2O N3P C2P C3O 24.3(18) . .
C3O N3P C2P C5O -46(2) . .
C4P N3P C2P C5O 5(2) . .
C4O N3P C2P C5O -17.4(18) . .
C2O N3P C2P C5O -21.8(17) . .
N3P C3O C2P C4O 147(3) . .
C4P C3O C2P C4O 68(3) . .
C2O C3O C2P C4O 28(4) . .
C5P C3O C2P C4O 35(2) . .
C4P C3O C2P N3P -79(3) . .
C2O C3O C2P N3P -119(5) . .
C4O C3O C2P N3P -147(3) . .
C5P C3O C2P N3P -113(2) . .
N3P C3O C2P C1P 139(2) . .
C4P C3O C2P C1P 60(3) . .
C2O C3O C2P C1P 19(4) . .
C4O C3O C2P C1P -8.7(18) . .
C5P C3O C2P C1P 25.8(15) . .
N3P C3O C2P C5O 135(2) . .
C4P C3O C2P C5O 56(3) . .
C2O C3O C2P C5O 15(4) . .
C4O C3O C2P C5O -12.7(19) . .
C5P C3O C2P C5O 21.9(12) . .
C3P C5O C1P C4O -33(8) . .
N3 C5O C1P C4O -4(8) . .
C5P C5O C1P C4O -21(3) . .
C2P C5O C1P C4O -11.1(16) . .
C3P C5O C1P C2P -22(9) . .
N3 C5O C1P C2P 7(8) . .
C4O C5O C1P C2P 11.1(16) . .
C5P C5O C1P C2P -9(4) . .
N3 C5O C1P C3P 29(5) . .
C4O C5O C1P C3P 33(8) . .
C5P C5O C1P C3P 13(6) . .
C2P C5O C1P C3P 22(9) . .
C2P C4O C1P C5O 159(3) . .
C3O C4O C1P C5O 3(4) . .
N3P C4O C1P C5O 49(6) . .
C3P C4O C1P C5O 6.5(16) . .
C3O C4O C1P C2P -156(5) . .
C5O C4O C1P C2P -159(3) . .
N3P C4O C1P C2P -110(6) . .
C3P C4O C1P C2P -152(3) . .
C2P C4O C1P C3P 152(3) . .
C3O C4O C1P C3P -4(3) . .
C5O C4O C1P C3P -6.5(16) . .
N3P C4O C1P C3P 42(6) . .
C4O C2P C1P C5O -27(4) . .
N3P C2P C1P C5O 1(3) . .
C3O C2P C1P C5O -15(3) . .
N3P C2P C1P C4O 29(3) . .
C3O C2P C1P C4O 12(2) . .
C5O C2P C1P C4O 27(4) . .
C4O C2P C1P C3P -32(3) . .
N3P C2P C1P C3P -4(2) . .
C3O C2P C1P C3P -20.2(17) . .
C5O C2P C1P C3P -5(2) . .
N3 C3P C1P C5O -80(10) . .
C5P C3P C1P C5O -163(8) . .
C1O C3P C1P C5O -143(8) . .
C4O C3P C1P C5O -149(8) . .
N3 C3P C1P C4O 69(7) . .
C5O C3P C1P C4O 149(8) . .
C5P C3P C1P C4O -15(2) . .
C1O C3P C1P C4O 5.7(19) . .
N3 C3P C1P C2P 81(7) . .
C5O C3P C1P C2P 161(8) . .
C5P C3P C1P C2P -2(2) . .
C1O C3P C1P C2P 18(2) . .
C4O C3P C1P C2P 12.4(12) . .
C1O C2O C4P C3O 117.5(12) . .
C5P C2O C4P C3O 106.7(13) . .
N3P C2O C4P C3O -9.7(12) . .
C3O C2O C4P C5P -106.7(13) . .
C1O C2O C4P C5P 10.8(12) . .
N3P C2O C4P C5P -116.5(16) . .
C3O C2O C4P N3P 9.7(12) . .
C1O C2O C4P N3P 127.2(13) . .
C5P C2O C4P N3P 116.5(16) . .
C3O C2O C4P C1O -117.5(12) . .
C5P C2O C4P C1O -10.8(12) . .
N3P C2O C4P C1O -127.2(13) . .
N3P C3O C4P C2O 159(3) . .
C4O C3O C4P C2O -117(3) . .
C2P C3O C4P C2O -141(3) . .
C5P C3O C4P C2O -84(2) . .
N3P C3O C4P C5P -117(3) . .
C2O C3O C4P C5P 84(2) . .
C4O C3O C4P C5P -34(3) . .
C2P C3O C4P C5P -57(3) . .
C2O C3O C4P N3P -159(3) . .
C4O C3O C4P N3P 84(3) . .
C2P C3O C4P N3P 60(3) . .
C5P C3O C4P N3P 117(3) . .
N3P C3O C4P C1O -142(2) . .
C2O C3O C4P C1O 58.6(19) . .
C4O C3O C4P C1O -59(3) . .
C2P C3O C4P C1O -82(3) . .
C5P C3O C4P C1O -25.1(11) . .
C3O N3P C4P C2O -22(3) . .
C2P N3P C4P C2O -95(3) . .
C4O N3P C4P C2O -85(2) . .
C2P N3P C4P C3O -72(3) . .
C4O N3P C4P C3O -63(2) . .
C2O N3P C4P C3O 22(3) . .
C3O N3P C4P C5P 73(3) . .
C2P N3P C4P C5P 0(3) . .
C4O N3P C4P C5P 10(2) . .
C2O N3P C4P C5P 95(3) . .
C3O N3P C4P C1O 49(3) . .
C2P N3P C4P C1O -23(3) . .
C4O N3P C4P C1O -14(3) . .
C2O N3P C4P C1O 72(3) . .
C5P C1O C4P C2O 153(3) . .
N3 C1O C4P C2O 123(2) . .
C3P C1O C4P C2O 122.6(19) . .
C5P C1O C4P C3O 80(3) . .
N3 C1O C4P C3O 50(2) . .
C2O C1O C4P C3O -73(2) . .
C3P C1O C4P C3O 49.7(19) . .
N3 C1O C4P C5P -30(2) . .
C2O C1O C4P C5P -153(3) . .
C3P C1O C4P C5P -31(2) . .
C5P C1O C4P N3P 59(3) . .
N3 C1O C4P N3P 29(3) . .
C2O C1O C4P N3P -94(3) . .
C3P C1O C4P N3P 28(2) . .
C2O C1O C5P N3 -137.0(14) . .
C4P C1O C5P N3 -149(2) . .
C3P C1O C5P N3 -14.5(15) . .
N3 C1O C5P C3P 14.5(15) . .
C2O C1O C5P C3P -122(2) . .
C4P C1O C5P C3P -134(3) . .
N3 C1O C5P C4P 149(2) . .
C2O C1O C5P C4P 11.9(14) . .
C3P C1O C5P C4P 134(3) . .
N3 C1O C5P C2O 137.0(14) . .
C4P C1O C5P C2O -11.9(14) . .
C3P C1O C5P C2O 122(2) . .
N3 C1O C5P C5O 32.4(18) . .
C2O C1O C5P C5O -105(2) . .
C4P C1O C5P C5O -116(3) . .
C3P C1O C5P C5O 17.9(11) . .
N3 C1O C5P C3O 116.2(19) . .
C2O C1O C5P C3O -20.8(14) . .
C4P C1O C5P C3O -32.6(10) . .
C3P C1O C5P C3O 102(2) . .
C3P N3 C5P C1O 152(3) . .
C5O N3 C5P C1O 142(2) . .
C1O N3 C5P C3P -152(3) . .
C5O N3 C5P C3P -10.5(15) . .
C3P N3 C5P C4P 50(5) . .
C1O N3 C5P C4P -103(5) . .
C5O N3 C5P C4P 39(5) . .
C3P N3 C5P C2O 90(3) . .
C1O N3 C5P C2O -63(3) . .
C5O N3 C5P C2O 79(3) . .
C3P N3 C5P C5O 10.5(15) . .
C1O N3 C5P C5O -142(2) . .
C3P N3 C5P C3O 45(2) . .
C1O N3 C5P C3O -108(3) . .
C5O N3 C5P C3O 34.3(19) . .
N3 C3P C5P C1O -31(3) . .
C5O C3P C5P C1O 124(3) . .
C1P C3P C5P C1O 128(3) . .
C4O C3P C5P C1O 121(3) . .
C5O C3P C5P N3 155(4) . .
C1P C3P C5P N3 159(2) . .
C1O C3P C5P N3 31(3) . .
C4O C3P C5P N3 151(2) . .
N3 C3P C5P C4P -151(3) . .
C5O C3P C5P C4P 4(4) . .
C1P C3P C5P C4P 8(3) . .
C1O C3P C5P C4P -120(4) . .
C4O C3P C5P C4P 1(2) . .
N3 C3P C5P C2O -115(3) . .
C5O C3P C5P C2O 40(4) . .
C1P C3P C5P C2O 44(3) . .
C1O C3P C5P C2O -84(3) . .
C4O C3P C5P C2O 36(2) . .
N3 C3P C5P C5O -155(4) . .
C1P C3P C5P C5O 4.0(19) . .
C1O C3P C5P C5O -124(3) . .
C4O C3P C5P C5O -4(2) . .
N3 C3P C5P C3O -140(2) . .
C5O C3P C5P C3O 14(3) . .
C1P C3P C5P C3O 18.4(17) . .
C1O C3P C5P C3O -110(3) . .
C4O C3P C5P C3O 10.8(12) . .
C2O C4P C5P C1O -24(3) . .
C3O C4P C5P C1O -108(3) . .
N3P C4P C5P C1O -134(3) . .
C2O C4P C5P N3 76(5) . .
C3O C4P C5P N3 -8(5) . .
N3P C4P C5P N3 -34(5) . .
C1O C4P C5P N3 100(5) . .
C2O C4P C5P C3P 103(3) . .
C3O C4P C5P C3P 19(3) . .
N3P C4P C5P C3P -7(3) . .
C1O C4P C5P C3P 127(4) . .
C3O C4P C5P C2O -84(2) . .
N3P C4P C5P C2O -110(3) . .
C1O C4P C5P C2O 24(3) . .
C2O C4P C5P C5O 104.7(19) . .
C3O C4P C5P C5O 20(2) . .
N3P C4P C5P C5O -6(2) . .
C1O C4P C5P C5O 128(3) . .
C2O C4P C5P C3O 84(2) . .
N3P C4P C5P C3O -26.2(11) . .
C1O C4P C5P C3O 108(3) . .
C4P C2O C5P C1O 155(3) . .
C3O C2O C5P C1O -148(3) . .
N3P C2O C5P C1O -164(2) . .
C4P C2O C5P N3 -136(3) . .
C3O C2O C5P N3 -79(3) . .
C1O C2O C5P N3 69(3) . .
N3P C2O C5P N3 -95(3) . .
C4P C2O C5P C3P -98(3) . .
C3O C2O C5P C3P -41(3) . .
C1O C2O C5P C3P 107(3) . .
N3P C2O C5P C3P -57(2) . .
C3O C2O C5P C4P 56.5(19) . .
C1O C2O C5P C4P -155(3) . .
N3P C2O C5P C4P 40.9(16) . .
C4P C2O C5P C5O -86(2) . .
C3O C2O C5P C5O -29(2) . .
C1O C2O C5P C5O 119(3) . .
N3P C2O C5P C5O -44.7(16) . .
C4P C2O C5P C3O -56.5(19) . .
C1O C2O C5P C3O 148(3) . .
N3P C2O C5P C3O -15.6(9) . .
C1P C5O C5P C1O 124(3) . .
C3P C5O C5P C1O -64(4) . .
N3 C5O C5P C1O -48(3) . .
C4O C5O C5P C1O 111(3) . .
C2P C5O C5P C1O 119(3) . .
C1P C5O C5P N3 172(3) . .
C3P C5O C5P N3 -17(2) . .
C4O C5O C5P N3 158.4(16) . .
C2P C5O C5P N3 166.8(15) . .
C1P C5O C5P C3P -171(4) . .
N3 C5O C5P C3P 17(2) . .
C4O C5O C5P C3P 175(3) . .
C2P C5O C5P C3P -176(3) . .
C1P C5O C5P C4P 12(3) . .
C3P C5O C5P C4P -177(3) . .
N3 C5O C5P C4P -160(2) . .
C4O C5O C5P C4P -1.3(17) . .
C2P C5O C5P C4P 7.1(17) . .
C1P C5O C5P C2O 42(3) . .
C3P C5O C5P C2O -146(3) . .
N3 C5O C5P C2O -129(2) . .
C4O C5O C5P C2O 29.0(17) . .
C2P C5O C5P C2O 37.4(17) . .
C1P C5O C5P C3O 23(2) . .
C3P C5O C5P C3O -165(3) . .
N3 C5O C5P C3O -148.4(18) . .
C4O C5O C5P C3O 10.0(12) . .
C2P C5O C5P C3O 18.4(11) . .
